data_7219980
loop_
_publ_author_name
'Ganesan, Asaithampi'
'Kothandapani, Jagatheeswaran'
'Nanubolu, Jagadeesh Babu'
'Ganesan, Subramaniapillai Selva'

_publ_section_title
;
 Oleic acid: a benign Br\/onsted acidic catalyst for densely substituted
 indole derivative synthesis
;
_journal_issue 36
_journal_name_full 'RSC Adv.'
_journal_page_first 28597
_journal_paper_doi 10.1039/C5RA02906F
_journal_volume 5
_journal_year 2015
_chemical_absolute_configuration syn
_chemical_formula_moiety 'C22 H19 N O2'
_chemical_formula_sum 'C22 H19 N O2'
_chemical_formula_weight 329.38
_chemical_name_systematic
; 
 ? 
;
_space_group_IT_number 19
_symmetry_cell_setting orthorhombic
_symmetry_space_group_name_Hall 'P 2ac 2ab'
_symmetry_space_group_name_H-M 'P 21 21 21'
_atom_sites_solution_hydrogens geom
_atom_sites_solution_primary direct
_atom_sites_solution_secondary difmap
_audit_creation_method SHELXL-97
_audit_update_record
;
2014-11-17 deposited with the CCDC.
2015-03-03 downloaded from the CCDC.
;
_cell_angle_alpha 90.00
_cell_angle_beta 90.00
_cell_angle_gamma 90.00
_cell_formula_units_Z 4
_cell_length_a 8.4025(6)
_cell_length_b 8.9518(6)
_cell_length_c 22.4061(15)
_cell_measurement_reflns_used 7987
_cell_measurement_temperature 293(2)
_cell_measurement_theta_max 26.48
_cell_measurement_theta_min 2.42
_cell_volume 1685.3(2)
_computing_cell_refinement 'Bruker SMART'
_computing_data_collection 'Bruker SMART'
_computing_data_reduction 'Bruker SAINT'
_computing_molecular_graphics 'Bruker SHELXTL'
_computing_publication_material 'Bruker SHELXTL'
_computing_structure_refinement 'SHELXL-97 (Sheldrick, 1997)'
_computing_structure_solution 'SHELXS-97 (Sheldrick, 1990)'
_diffrn_ambient_temperature 293(2)
_diffrn_measured_fraction_theta_full 0.999
_diffrn_measured_fraction_theta_max 0.999
_diffrn_measurement_device_type 'CCD area detector'
_diffrn_measurement_method 'phi and omega scans'
_diffrn_radiation_monochromator graphite
_diffrn_radiation_source 'fine-focus sealed tube'
_diffrn_radiation_type MoK\a
_diffrn_radiation_wavelength 0.71073
_diffrn_reflns_av_R_equivalents 0.0278
_diffrn_reflns_av_sigmaI/netI 0.0178
_diffrn_reflns_limit_h_max 9
_diffrn_reflns_limit_h_min -9
_diffrn_reflns_limit_k_max 10
_diffrn_reflns_limit_k_min -10
_diffrn_reflns_limit_l_max 26
_diffrn_reflns_limit_l_min -26
_diffrn_reflns_number 15649
_diffrn_reflns_theta_full 25.00
_diffrn_reflns_theta_max 25.00
_diffrn_reflns_theta_min 1.82
_exptl_absorpt_coefficient_mu 0.083
_exptl_absorpt_correction_T_max 0.9804
_exptl_absorpt_correction_T_min 0.9652
_exptl_absorpt_correction_type multi-scan
_exptl_absorpt_process_details 'Bruker AXS SADABS program'
_exptl_crystal_colour colourless
_exptl_crystal_density_diffrn 1.298
_exptl_crystal_density_method 'not measured'
_exptl_crystal_description Needle
_exptl_crystal_F_000 696
_exptl_crystal_size_max 0.43
_exptl_crystal_size_mid 0.26
_exptl_crystal_size_min 0.24
_refine_diff_density_max 0.450
_refine_diff_density_min -0.147
_refine_diff_density_rms 0.033
_refine_ls_abs_structure_details 'Flack H D (1983), Acta Cryst. A39, 876-881'
_refine_ls_abs_structure_Flack 0(10)
_refine_ls_extinction_method none
_refine_ls_goodness_of_fit_ref 1.052
_refine_ls_hydrogen_treatment constr
_refine_ls_matrix_type full
_refine_ls_number_parameters 227
_refine_ls_number_reflns 1730
_refine_ls_number_restraints 0
_refine_ls_restrained_S_all 1.052
_refine_ls_R_factor_all 0.0398
_refine_ls_R_factor_gt 0.0380
_refine_ls_shift/su_max 0.000
_refine_ls_shift/su_mean 0.000
_refine_ls_structure_factor_coef Fsqd
_refine_ls_weighting_details 'calc w=1/[\s^2^(Fo^2^)+(0.0772P)^2^+0.2594P] where P=(Fo^2^+2Fc^2^)/3'
_refine_ls_weighting_scheme calc
_refine_ls_wR_factor_gt 0.1121
_refine_ls_wR_factor_ref 0.1139
_reflns_number_gt 1642
_reflns_number_total 1730
_reflns_threshold_expression >2sigma(I)
_cod_data_source_file c5ra02906f2.cif
_cod_data_source_block ax52m
_cod_depositor_comments
;
The following automatic conversions were performed:

'_symmetry_cell_setting' value 'Orthorhombic' changed to
'orthorhombic' according to
/usr/data/users/saulius/crontab/automatic-downloads/rss-feeds/RSC/lib/dictionaries/cif_core.dic
dictionary named 'cif_core.dic' version 2.4.2 from 2011-04-26.

Automatic conversion script
Id: cif_fix_values 3105 2015-03-04 15:46:00Z robertas 
;
_cod_database_code 7219980

loop_
_symmetry_equiv_pos_as_xyz
'x, y, z'
'-x+1/2, -y, z+1/2'
'-x, y+1/2, -z+1/2'
'x+1/2, -y+1/2, -z'

loop_
_atom_site_label
_atom_site_type_symbol
_atom_site_fract_x
_atom_site_fract_y
_atom_site_fract_z
_atom_site_U_iso_or_equiv
_atom_site_adp_type
_atom_site_occupancy
_atom_site_symmetry_multiplicity
_atom_site_calc_flag
_atom_site_refinement_flags
C2 C 0.2721(3) 0.5194(2) 0.15257(9) 0.0368(5) Uani 1 1 d .
N1 N 0.3582(3) 0.3766(2) 0.22844(8) 0.0464(5) Uani 1 1 d .
O1 O 0.2868(3) 0.7877(2) 0.01619(8) 0.0636(6) Uani 1 1 d .
C22 C 0.1797(3) 0.7705(3) 0.11459(10) 0.0402(5) Uani 1 1 d .
C1 C 0.2300(3) 0.4469(3) 0.20351(10) 0.0444(5) Uani 1 1 d .
H1 H 0.1277 0.4454 0.2193 0.053 Uiso 1 1 calc R
C4 C 0.4881(3) 0.4024(2) 0.19308(10) 0.0408(5) Uani 1 1 d .
C3 C 0.4396(3) 0.4929(2) 0.14454(9) 0.0367(5) Uani 1 1 d .
C10 C 0.1602(3) 0.6027(2) 0.11166(9) 0.0395(5) Uani 1 1 d .
H10 H 0.0514 0.5794 0.1244 0.047 Uiso 1 1 calc R
O2 O 0.0426(3) 0.7845(3) 0.20455(10) 0.0721(6) Uani 1 1 d .
C17 C 0.2422(3) 0.8491(3) 0.06922(11) 0.0507(6) Uani 1 1 d .
C21 C 0.1172(3) 0.8499(3) 0.16580(11) 0.0492(6) Uani 1 1 d .
C11 C 0.1776(3) 0.5506(3) 0.04778(10) 0.0432(5) Uani 1 1 d .
C6 C 0.6451(3) 0.3531(3) 0.19913(13) 0.0523(6) Uani 1 1 d .
H6 H 0.6751 0.2914 0.2306 0.063 Uiso 1 1 calc R
C9 C 0.5539(3) 0.5368(3) 0.10257(10) 0.0443(5) Uani 1 1 d .
H9 H 0.5258 0.5968 0.0703 0.053 Uiso 1 1 calc R
C16 C 0.2419(3) 0.6413(3) 0.00450(10) 0.0505(6) Uani 1 1 d .
C7 C 0.7522(3) 0.3981(3) 0.15769(12) 0.0565(7) Uani 1 1 d .
H7 H 0.8575 0.3674 0.1611 0.068 Uiso 1 1 calc R
C12 C 0.1345(4) 0.4055(3) 0.03079(12) 0.0605(7) Uani 1 1 d .
H12 H 0.0874 0.3420 0.0585 0.073 Uiso 1 1 calc R
C8 C 0.7086(3) 0.4895(3) 0.10996(12) 0.0528(6) Uani 1 1 d .
H8 H 0.7856 0.5191 0.0826 0.063 Uiso 1 1 calc R
C20 C 0.1393(4) 1.0166(3) 0.16899(15) 0.0719(9) Uani 1 1 d .
H20A H 0.0419 1.0648 0.1560 0.086 Uiso 1 1 calc R
H20B H 0.1576 1.0448 0.2102 0.086 Uiso 1 1 calc R
C18 C 0.2691(5) 1.0129(3) 0.06962(14) 0.0739(9) Uani 1 1 d .
H18A H 0.1842 1.0618 0.0477 0.089 Uiso 1 1 calc R
H18B H 0.3687 1.0351 0.0496 0.089 Uiso 1 1 calc R
C5 C 0.3577(4) 0.2891(4) 0.28301(12) 0.0656(8) Uani 1 1 d .
H5A H 0.2511 0.2826 0.2982 0.098 Uiso 1 1 calc R
H5B H 0.4247 0.3364 0.3121 0.098 Uiso 1 1 calc R
H5C H 0.3971 0.1906 0.2748 0.098 Uiso 1 1 calc R
C19 C 0.2744(5) 1.0729(3) 0.13180(15) 0.0784(10) Uani 1 1 d .
H19A H 0.2706 1.1812 0.1304 0.094 Uiso 1 1 calc R
H19B H 0.3742 1.0442 0.1503 0.094 Uiso 1 1 calc R
C14 C 0.2253(5) 0.4507(4) -0.06873(14) 0.0834(11) Uani 1 1 d .
H14 H 0.2392 0.4176 -0.1077 0.100 Uiso 1 1 calc R
C15 C 0.2688(4) 0.5937(4) -0.05382(12) 0.0699(9) Uani 1 1 d .
H15 H 0.3149 0.6570 -0.0818 0.084 Uiso 1 1 calc R
C13 C 0.1613(5) 0.3554(4) -0.02692(14) 0.0812(11) Uani 1 1 d .
H13 H 0.1361 0.2576 -0.0373 0.097 Uiso 1 1 calc R

loop_
_atom_site_aniso_label
_atom_site_aniso_U_11
_atom_site_aniso_U_22
_atom_site_aniso_U_33
_atom_site_aniso_U_23
_atom_site_aniso_U_13
_atom_site_aniso_U_12
C2 0.0431(11) 0.0341(10) 0.0331(10) 0.0005(9) -0.0030(9) -0.0015(10)
N1 0.0569(12) 0.0440(10) 0.0384(9) 0.0089(9) -0.0032(9) -0.0015(10)
O1 0.0912(14) 0.0555(11) 0.0442(9) 0.0034(8) 0.0108(10) -0.0147(11)
C22 0.0406(11) 0.0400(12) 0.0399(11) 0.0011(9) -0.0079(10) 0.0033(10)
C1 0.0479(13) 0.0441(12) 0.0412(11) 0.0030(10) 0.0023(10) -0.0024(11)
C4 0.0503(12) 0.0347(10) 0.0374(11) -0.0027(9) -0.0077(9) -0.0028(10)
C3 0.0454(12) 0.0309(10) 0.0339(10) -0.0035(9) -0.0041(9) -0.0019(9)
C10 0.0394(11) 0.0386(11) 0.0405(11) 0.0014(9) -0.0027(10) 0.0015(10)
O2 0.0721(13) 0.0799(14) 0.0643(12) -0.0141(11) 0.0141(11) 0.0025(12)
C17 0.0639(16) 0.0428(12) 0.0454(12) 0.0028(10) -0.0052(13) -0.0020(12)
C21 0.0501(13) 0.0504(14) 0.0472(13) -0.0063(11) -0.0057(11) 0.0061(12)
C11 0.0464(12) 0.0422(12) 0.0411(12) 0.0001(10) -0.0107(10) 0.0085(10)
C6 0.0596(15) 0.0427(12) 0.0545(14) -0.0022(11) -0.0198(13) 0.0034(12)
C9 0.0486(12) 0.0464(12) 0.0380(11) -0.0022(10) -0.0031(10) -0.0050(11)
C16 0.0609(15) 0.0500(12) 0.0407(12) -0.0005(11) -0.0035(12) 0.0060(13)
C7 0.0449(13) 0.0574(15) 0.0672(15) -0.0117(13) -0.0106(12) 0.0059(13)
C12 0.0823(19) 0.0432(13) 0.0560(14) -0.0052(12) -0.0168(14) 0.0072(15)
C8 0.0455(13) 0.0600(15) 0.0529(14) -0.0065(12) 0.0002(11) -0.0043(12)
C20 0.090(2) 0.0529(16) 0.0732(19) -0.0181(15) -0.0159(18) 0.0146(17)
C18 0.105(2) 0.0464(15) 0.0705(18) 0.0078(14) -0.0101(19) -0.0161(17)
C5 0.083(2) 0.0675(17) 0.0463(14) 0.0213(13) -0.0085(14) -0.0059(17)
C19 0.115(3) 0.0427(14) 0.0774(19) -0.0065(14) -0.023(2) -0.0102(18)
C14 0.116(3) 0.083(2) 0.0514(16) -0.0215(16) -0.0067(19) 0.018(2)
C15 0.089(2) 0.079(2) 0.0417(13) -0.0038(14) 0.0029(14) 0.010(2)
C13 0.127(3) 0.0508(15) 0.0656(19) -0.0174(15) -0.024(2) 0.0158(19)

loop_
_atom_type_symbol
_atom_type_description
_atom_type_scat_dispersion_real
_atom_type_scat_dispersion_imag
_atom_type_scat_source
C C 0.0033 0.0000 'International Tables Vol C Tables 4.2.6.8 and 6.1.1.4'
H H 0.0000 0.0000 'International Tables Vol C Tables 4.2.6.8 and 6.1.1.4'
N N 0.0061 0.0000 'International Tables Vol C Tables 4.2.6.8 and 6.1.1.4'
O O 0.0106 0.0000 'International Tables Vol C Tables 4.2.6.8 and 6.1.1.4'

loop_
_geom_angle_atom_site_label_1
_geom_angle_atom_site_label_2
_geom_angle_atom_site_label_3
_geom_angle
C1 C2 C3 106.3(2)
C1 C2 C10 125.7(2)
C3 C2 C10 127.9(2)
C1 N1 C4 108.30(18)
C1 N1 C5 126.2(2)
C4 N1 C5 125.5(2)
C17 O1 C16 118.1(2)
C17 C22 C21 118.9(2)
C17 C22 C10 122.0(2)
C21 C22 C10 118.8(2)
C2 C1 N1 111.0(2)
C2 C1 H1 124.5
N1 C1 H1 124.5
N1 C4 C6 130.0(2)
N1 C4 C3 108.2(2)
C6 C4 C3 121.8(2)
C9 C3 C4 118.6(2)
C9 C3 C2 135.1(2)
C4 C3 C2 106.25(19)
C2 C10 C22 113.35(18)
C2 C10 C11 111.23(18)
C22 C10 C11 109.68(19)
C2 C10 H10 107.4
C22 C10 H10 107.4
C11 C10 H10 107.4
C22 C17 O1 123.8(2)
C22 C17 C18 125.0(3)
O1 C17 C18 111.2(2)
O2 C21 C22 120.9(2)
O2 C21 C20 120.4(3)
C22 C21 C20 118.6(3)
C16 C11 C12 117.2(2)
C16 C11 C10 121.5(2)
C12 C11 C10 121.2(2)
C7 C6 C4 117.8(2)
C7 C6 H6 121.1
C4 C6 H6 121.1
C8 C9 C3 118.7(2)
C8 C9 H9 120.6
C3 C9 H9 120.6
C11 C16 O1 122.1(2)
C11 C16 C15 123.0(3)
O1 C16 C15 114.9(3)
C6 C7 C8 121.7(2)
C6 C7 H7 119.2
C8 C7 H7 119.2
C13 C12 C11 120.8(3)
C13 C12 H12 119.6
C11 C12 H12 119.6
C9 C8 C7 121.4(2)
C9 C8 H8 119.3
C7 C8 H8 119.3
C19 C20 C21 113.7(3)
C19 C20 H20A 108.8
C21 C20 H20A 108.8
C19 C20 H20B 108.8
C21 C20 H20B 108.8
H20A C20 H20B 107.7
C17 C18 C19 111.5(3)
C17 C18 H18A 109.3
C19 C18 H18A 109.3
C17 C18 H18B 109.3
C19 C18 H18B 109.3
H18A C18 H18B 108.0
N1 C5 H5A 109.5
N1 C5 H5B 109.5
H5A C5 H5B 109.5
N1 C5 H5C 109.5
H5A C5 H5C 109.5
H5B C5 H5C 109.5
C18 C19 C20 112.0(3)
C18 C19 H19A 109.2
C20 C19 H19A 109.2
C18 C19 H19B 109.2
C20 C19 H19B 109.2
H19A C19 H19B 107.9
C15 C14 C13 121.1(3)
C15 C14 H14 119.4
C13 C14 H14 119.4
C14 C15 C16 118.1(3)
C14 C15 H15 121.0
C16 C15 H15 121.0
C14 C13 C12 119.8(3)
C14 C13 H13 120.1
C12 C13 H13 120.1

loop_
_geom_bond_atom_site_label_1
_geom_bond_atom_site_label_2
_geom_bond_distance
C2 C1 1.360(3)
C2 C3 1.438(3)
C2 C10 1.510(3)
N1 C1 1.367(3)
N1 C4 1.368(3)
N1 C5 1.452(3)
O1 C17 1.362(3)
O1 C16 1.389(3)
C22 C17 1.343(3)
C22 C21 1.449(3)
C22 C10 1.512(3)
C1 H1 0.9300
C4 C6 1.398(4)
C4 C3 1.416(3)
C3 C9 1.400(3)
C10 C11 1.512(3)
C10 H10 0.9800
O2 C21 1.220(3)
C17 C18 1.483(4)
C21 C20 1.506(4)
C11 C16 1.376(4)
C11 C12 1.401(4)
C6 C7 1.354(4)
C6 H6 0.9300
C9 C8 1.378(4)
C9 H9 0.9300
C16 C15 1.393(4)
C7 C8 1.395(4)
C7 H7 0.9300
C12 C13 1.387(4)
C12 H12 0.9300
C8 H8 0.9300
C20 C19 1.496(5)
C20 H20A 0.9700
C20 H20B 0.9700
C18 C19 1.494(5)
C18 H18A 0.9700
C18 H18B 0.9700
C5 H5A 0.9600
C5 H5B 0.9600
C5 H5C 0.9600
C19 H19A 0.9700
C19 H19B 0.9700
C14 C15 1.373(5)
C14 C13 1.376(5)
C14 H14 0.9300
C15 H15 0.9300
C13 H13 0.9300
